data_1552445
loop_
_publ_author_name
'Mo, Xiyu'
'Chen, Zilu'
'Chu, Bo'
'Liu, Dongcheng'
'Liang, Yuning'
'Liang, Fupei'

_publ_section_title
;
 Structure and Anticancer Activities of Four Cu(II) Complexes Bearing
 Tropolone
;
_journal_name_full Metallomics
_journal_paper_doi 10.1039/C9MT00165D
_journal_year 2019
_chemical_formula_moiety 'C17 H13 Cl Cu N2 O2, H2 O'
_chemical_formula_sum 'C17 H15 Cl Cu N2 O3'
_chemical_formula_weight 394.30
_space_group_crystal_system monoclinic
_space_group_IT_number 14
_space_group_name_Hall '-P 2yn'
_space_group_name_H-M_alt 'P 1 21/n 1'
_symmetry_space_group_name_Hall '-P 2yn'
_symmetry_space_group_name_H-M 'P 1 21/n 1'
_atom_sites_solution_hydrogens mixed
_audit_creation_method SHELXL-2014/7
_audit_update_record
;
2019-01-27 deposited with the CCDC.    2019-10-17 downloaded from the CCDC.
;
_cell_angle_alpha 90
_cell_angle_beta 94.564(4)
_cell_angle_gamma 90
_cell_formula_units_Z 4
_cell_length_a 9.547(3)
_cell_length_b 12.575(4)
_cell_length_c 14.020(4)
_cell_measurement_reflns_used 9982
_cell_measurement_temperature 296(2)
_cell_measurement_theta_max 26.56
_cell_measurement_theta_min 2.18
_cell_volume 1677.8(9)
_computing_cell_refinement 'SAINT v8.27A (Bruker, 2012)'
_computing_data_collection 'Bruker APEX2'
_computing_data_reduction 'SAINT v8.27A (Bruker, 2012)'
_computing_molecular_graphics 'Bruker SHELXTL'
_computing_publication_material 'Bruker SHELXTL'
_computing_structure_refinement 'SHELXL-2014/7 (Sheldrick, 2014)'
_computing_structure_solution 'XS (Sheldrick, 2008)'
_diffrn_ambient_temperature 296(2)
_diffrn_measured_fraction_theta_full 0.999
_diffrn_measured_fraction_theta_max 0.995
_diffrn_measurement_device_type 'Bruker APEX-II CCD'
_diffrn_measurement_method '\f and \w scans'
_diffrn_radiation_type MoK\a
_diffrn_radiation_wavelength 0.71073
_diffrn_reflns_av_R_equivalents 0.0260
_diffrn_reflns_av_unetI/netI 0.0182
_diffrn_reflns_Laue_measured_fraction_full 0.999
_diffrn_reflns_Laue_measured_fraction_max 0.995
_diffrn_reflns_limit_h_max 12
_diffrn_reflns_limit_h_min -12
_diffrn_reflns_limit_k_max 15
_diffrn_reflns_limit_k_min -15
_diffrn_reflns_limit_l_max 17
_diffrn_reflns_limit_l_min -17
_diffrn_reflns_number 19702
_diffrn_reflns_point_group_measured_fraction_full 0.999
_diffrn_reflns_point_group_measured_fraction_max 0.995
_diffrn_reflns_theta_full 25.242
_diffrn_reflns_theta_max 26.648
_diffrn_reflns_theta_min 2.179
_diffrn_source 'fine-focus sealed tube'
_exptl_absorpt_coefficient_mu 1.478
_exptl_absorpt_correction_T_max 0.766
_exptl_absorpt_correction_T_min 0.688
_exptl_absorpt_correction_type multi-scan
_exptl_absorpt_process_details 'SADABS (Bruker, 1998)'
_exptl_crystal_colour green
_exptl_crystal_density_diffrn 1.561
_exptl_crystal_description block
_exptl_crystal_F_000 804
_exptl_crystal_size_max 0.260
_exptl_crystal_size_mid 0.230
_exptl_crystal_size_min 0.180
_refine_diff_density_max 0.291
_refine_diff_density_min -0.279
_refine_diff_density_rms 0.052
_refine_ls_extinction_coef 0.0058(5)
_refine_ls_extinction_expression Fc^*^=kFc[1+0.001xFc^2^\l^3^/sin(2\q)]^-1/4^
_refine_ls_extinction_method 'SHELXL-2014/7 (Sheldrick 2014'
_refine_ls_goodness_of_fit_ref 1.024
_refine_ls_hydrogen_treatment constr
_refine_ls_matrix_type full
_refine_ls_number_parameters 218
_refine_ls_number_reflns 3507
_refine_ls_number_restraints 0
_refine_ls_restrained_S_all 1.024
_refine_ls_R_factor_all 0.0284
_refine_ls_R_factor_gt 0.0241
_refine_ls_shift/su_max 0.001
_refine_ls_shift/su_mean 0.000
_refine_ls_structure_factor_coef Fsqd
_refine_ls_weighting_details 'w=1/[\s^2^(Fo^2^)+(0.0381P)^2^+0.5765P] where P=(Fo^2^+2Fc^2^)/3'
_refine_ls_weighting_scheme calc
_refine_ls_wR_factor_gt 0.0668
_refine_ls_wR_factor_ref 0.0700
_reflns_Friedel_coverage 0.000
_reflns_number_gt 3136
_reflns_number_total 3507
_reflns_threshold_expression 'I > 2\s(I)'
_cod_data_source_file c9mt00165d2.cif
_cod_data_source_block AAAA
_cod_database_code 1552445
_shelx_shelxl_version_number 2014/7
_shelx_space_group_comment
;
The symmetry employed for this shelxl refinement is uniquely defined
by the following loop, which should always be used as a source of
symmetry information in preference to the above space-group names.
They are only intended as comments.
;
_shelx_estimated_absorpt_t_min 0.700
_shelx_estimated_absorpt_t_max 0.777

loop_
_space_group_symop_operation_xyz
'x, y, z'
'-x+1/2, y+1/2, -z+1/2'
'-x, -y, -z'
'x-1/2, -y-1/2, z-1/2'

loop_
_atom_site_label
_atom_site_type_symbol
_atom_site_fract_x
_atom_site_fract_y
_atom_site_fract_z
_atom_site_U_iso_or_equiv
_atom_site_adp_type
_atom_site_occupancy
_atom_site_site_symmetry_order
_atom_site_calc_flag
_atom_site_refinement_flags_posn
_atom_site_refinement_flags_adp
Cu1 Cu 0.13615(2) 0.65296(2) 0.41190(2) 0.03535(9) Uani 1 1 d . .
Cl1 Cl 0.14474(5) 0.85479(4) 0.43671(4) 0.05183(13) Uani 1 1 d . .
O1 O -0.04680(13) 0.63353(10) 0.46178(8) 0.0430(3) Uani 1 1 d . .
O2 O 0.20465(12) 0.61750(10) 0.54160(8) 0.0424(3) Uani 1 1 d . .
C1 C -0.03729(18) 0.62656(13) 0.55366(11) 0.0359(3) Uani 1 1 d . .
C2 C -0.16100(19) 0.62590(15) 0.60173(13) 0.0436(4) Uani 1 1 d . .
H2 H -0.2435 0.6282 0.5618 0.052 Uiso 1 1 calc R U
C3 C -0.1809(2) 0.62242(14) 0.69849(14) 0.0470(4) Uani 1 1 d . .
H3 H -0.2743 0.6238 0.7131 0.056 Uiso 1 1 calc R U
C4 C -0.0837(2) 0.61720(15) 0.77645(13) 0.0510(5) Uani 1 1 d . .
H4 H -0.1194 0.6166 0.8363 0.061 Uiso 1 1 calc R U
C5 C 0.0612(2) 0.61274(16) 0.77562(13) 0.0514(5) Uani 1 1 d . .
H5 H 0.1105 0.6092 0.8355 0.062 Uiso 1 1 calc R U
C6 C 0.1435(2) 0.61279(15) 0.69810(12) 0.0452(4) Uani 1 1 d . .
H6 H 0.2396 0.6083 0.7146 0.054 Uiso 1 1 calc R U
C7 C 0.10676(18) 0.61838(13) 0.59932(11) 0.0364(3) Uani 1 1 d . .
N1 N 0.06560(15) 0.65744(11) 0.27484(10) 0.0369(3) Uani 1 1 d . .
N2 N 0.31721(14) 0.62490(11) 0.35381(9) 0.0351(3) Uani 1 1 d . .
C8 C -0.06807(19) 0.67604(16) 0.24247(13) 0.0485(4) Uani 1 1 d . .
H8 H -0.1342 0.6893 0.2862 0.058 Uiso 1 1 calc R U
C9 C -0.1101(2) 0.67608(18) 0.14617(15) 0.0555(5) Uani 1 1 d . .
H9 H -0.2033 0.6894 0.1251 0.067 Uiso 1 1 calc R U
C10 C -0.0121(2) 0.65616(16) 0.08194(13) 0.0535(5) Uani 1 1 d . .
H10 H -0.0388 0.6548 0.0167 0.064 Uiso 1 1 calc R U
C11 C 0.1271(2) 0.63796(15) 0.11463(13) 0.0463(4) Uani 1 1 d . .
H11 H 0.1950 0.6255 0.0719 0.056 Uiso 1 1 calc R U
C12 C 0.16242(18) 0.63882(12) 0.21258(11) 0.0350(3) Uani 1 1 d . .
C13 C 0.30659(17) 0.61996(12) 0.25738(11) 0.0339(3) Uani 1 1 d . .
C14 C 0.42149(19) 0.59739(15) 0.20689(13) 0.0445(4) Uani 1 1 d . .
H14 H 0.4126 0.5946 0.1404 0.053 Uiso 1 1 calc R U
C15 C 0.5498(2) 0.57911(17) 0.25684(14) 0.0539(5) Uani 1 1 d . .
H15 H 0.6283 0.5634 0.2242 0.065 Uiso 1 1 calc R U
C16 C 0.5609(2) 0.58431(18) 0.35565(15) 0.0559(5) Uani 1 1 d . .
H16 H 0.6465 0.5721 0.3903 0.067 Uiso 1 1 calc R U
C17 C 0.44289(19) 0.60791(15) 0.40166(13) 0.0454(4) Uani 1 1 d . .
H17 H 0.4502 0.6123 0.4681 0.054 Uiso 1 1 calc R U
O19 O 0.32531(15) 0.56768(15) 0.93571(12) 0.0753(5) Uani 1 1 d . .
H191 H 0.3338 0.5065 0.9603 0.113 Uiso 1 1 d R U
H192 H 0.4047 0.5971 0.9354 0.113 Uiso 1 1 d R U

loop_
_atom_site_aniso_label
_atom_site_aniso_U_11
_atom_site_aniso_U_22
_atom_site_aniso_U_33
_atom_site_aniso_U_23
_atom_site_aniso_U_13
_atom_site_aniso_U_12
Cu1 0.03381(13) 0.04517(14) 0.02698(12) 0.00062(7) 0.00186(8) 0.00371(8)
Cl1 0.0501(3) 0.0430(2) 0.0626(3) -0.00441(19) 0.0058(2) 0.00479(18)
O1 0.0368(6) 0.0594(7) 0.0326(6) 0.0011(5) 0.0022(5) -0.0019(5)
O2 0.0372(6) 0.0576(7) 0.0323(6) 0.0041(5) 0.0017(5) 0.0066(5)
C1 0.0405(9) 0.0345(8) 0.0329(8) -0.0018(6) 0.0040(7) -0.0002(6)
C2 0.0420(9) 0.0437(9) 0.0457(10) -0.0039(7) 0.0074(8) -0.0003(7)
C3 0.0547(11) 0.0388(9) 0.0504(10) -0.0026(8) 0.0224(9) 0.0018(8)
C4 0.0746(13) 0.0424(9) 0.0387(9) 0.0006(7) 0.0200(9) 0.0046(9)
C5 0.0730(13) 0.0501(10) 0.0313(9) 0.0027(7) 0.0061(8) 0.0068(9)
C6 0.0501(10) 0.0498(10) 0.0348(9) 0.0027(7) -0.0015(7) 0.0078(8)
C7 0.0417(9) 0.0342(8) 0.0335(8) 0.0013(6) 0.0043(7) 0.0040(7)
N1 0.0361(7) 0.0426(7) 0.0314(7) 0.0003(5) -0.0008(5) 0.0038(6)
N2 0.0367(7) 0.0373(7) 0.0312(7) -0.0017(5) 0.0013(5) 0.0040(5)
C8 0.0390(9) 0.0640(12) 0.0420(10) 0.0010(8) -0.0009(7) 0.0076(8)
C9 0.0465(10) 0.0709(13) 0.0464(10) 0.0050(9) -0.0123(8) 0.0076(9)
C10 0.0582(12) 0.0675(13) 0.0328(9) 0.0028(8) -0.0098(8) 0.0013(9)
C11 0.0518(11) 0.0547(11) 0.0322(9) -0.0012(7) 0.0032(7) 0.0005(8)
C12 0.0401(9) 0.0328(8) 0.0319(8) -0.0006(6) 0.0004(6) -0.0005(6)
C13 0.0393(8) 0.0300(7) 0.0322(8) -0.0021(6) 0.0024(6) 0.0003(6)
C14 0.0477(10) 0.0499(10) 0.0364(9) -0.0079(7) 0.0075(7) 0.0027(8)
C15 0.0416(10) 0.0672(13) 0.0540(11) -0.0085(9) 0.0106(8) 0.0095(9)
C16 0.0388(10) 0.0751(14) 0.0528(11) -0.0046(10) -0.0029(8) 0.0138(9)
C17 0.0421(9) 0.0564(11) 0.0367(9) -0.0020(8) -0.0027(7) 0.0079(8)
O19 0.0484(8) 0.0926(12) 0.0845(11) 0.0256(10) 0.0036(8) 0.0020(8)

loop_
_atom_type_symbol
_atom_type_description
_atom_type_scat_dispersion_real
_atom_type_scat_dispersion_imag
_atom_type_scat_source
C C 0.0033 0.0016 'International Tables Vol C Tables 4.2.6.8 and 6.1.1.4'
H H 0.0000 0.0000 'International Tables Vol C Tables 4.2.6.8 and 6.1.1.4'
O O 0.0106 0.0060 'International Tables Vol C Tables 4.2.6.8 and 6.1.1.4'
Cl Cl 0.1484 0.1585 'International Tables Vol C Tables 4.2.6.8 and 6.1.1.4'
Cu Cu 0.3201 1.2651 'International Tables Vol C Tables 4.2.6.8 and 6.1.1.4'
N N 0.0061 0.0033 'International Tables Vol C Tables 4.2.6.8 and 6.1.1.4'

loop_
_geom_angle_atom_site_label_1
_geom_angle_atom_site_label_2
_geom_angle_atom_site_label_3
_geom_angle
O2 Cu1 O1 83.07(5)
O2 Cu1 N1 168.29(6)
O1 Cu1 N1 96.09(6)
O2 Cu1 N2 95.95(5)
O1 Cu1 N2 162.34(6)
N1 Cu1 N2 81.29(6)
O2 Cu1 Cl1 95.50(4)
O1 Cu1 Cl1 95.48(4)
N1 Cu1 Cl1 96.20(4)
N2 Cu1 Cl1 102.16(4)
C1 O1 Cu1 111.97(11)
C7 O2 Cu1 112.44(10)
O1 C1 C2 119.03(16)
O1 C1 C7 115.37(14)
C2 C1 C7 125.59(15)
C3 C2 C1 130.99(18)
C3 C2 H2 114.5
C1 C2 H2 114.5
C4 C3 C2 129.93(19)
C4 C3 H3 115.0
C2 C3 H3 115.0
C3 C4 C5 127.24(18)
C3 C4 H4 116.4
C5 C4 H4 116.4
C4 C5 C6 129.27(18)
C4 C5 H5 115.4
C6 C5 H5 115.4
C5 C6 C7 131.25(18)
C5 C6 H6 114.4
C7 C6 H6 114.4
O2 C7 C6 118.99(16)
O2 C7 C1 115.32(14)
C6 C7 C1 125.69(15)
C8 N1 C12 119.79(15)
C8 N1 Cu1 124.96(12)
C12 N1 Cu1 115.24(11)
C17 N2 C13 119.06(14)
C17 N2 Cu1 126.22(12)
C13 N2 Cu1 114.69(11)
N1 C8 C9 121.81(18)
N1 C8 H8 119.1
C9 C8 H8 119.1
C10 C9 C8 118.85(18)
C10 C9 H9 120.6
C8 C9 H9 120.6
C9 C10 C11 119.84(17)
C9 C10 H10 120.1
C11 C10 H10 120.1
C12 C11 C10 118.39(18)
C12 C11 H11 120.8
C10 C11 H11 120.8
N1 C12 C11 121.31(16)
N1 C12 C13 114.57(14)
C11 C12 C13 124.12(16)
N2 C13 C14 121.57(15)
N2 C13 C12 114.17(14)
C14 C13 C12 124.25(15)
C15 C14 C13 118.88(17)
C15 C14 H14 120.6
C13 C14 H14 120.6
C14 C15 C16 119.60(17)
C14 C15 H15 120.2
C16 C15 H15 120.2
C17 C16 C15 118.72(17)
C17 C16 H16 120.6
C15 C16 H16 120.6
N2 C17 C16 122.17(16)
N2 C17 H17 118.9
C16 C17 H17 118.9
H191 O19 H192 110.2

loop_
_geom_bond_atom_site_label_1
_geom_bond_atom_site_label_2
_geom_bond_distance
Cu1 O2 1.9349(12)
Cu1 O1 1.9478(13)
Cu1 N1 1.9858(15)
Cu1 N2 1.9999(14)
Cu1 Cl1 2.5622(9)
O1 C1 1.287(2)
O2 C7 1.284(2)
C1 C2 1.406(2)
C1 C7 1.474(2)
C2 C3 1.385(3)
C2 H2 0.9300
C3 C4 1.378(3)
C3 H3 0.9300
C4 C5 1.386(3)
C4 H4 0.9300
C5 C6 1.390(3)
C5 H5 0.9300
C6 C7 1.403(2)
C6 H6 0.9300
N1 C8 1.341(2)
N1 C12 1.342(2)
N2 C17 1.344(2)
N2 C13 1.349(2)
C8 C9 1.377(3)
C8 H8 0.9300
C9 C10 1.372(3)
C9 H9 0.9300
C10 C11 1.390(3)
C10 H10 0.9300
C11 C12 1.388(2)
C11 H11 0.9300
C12 C13 1.486(2)
C13 C14 1.381(2)
C14 C15 1.381(3)
C14 H14 0.9300
C15 C16 1.383(3)
C15 H15 0.9300
C16 C17 1.374(3)
C16 H16 0.9300
C17 H17 0.9300
O19 H191 0.8441
O19 H192 0.8433

loop_
_geom_hbond_atom_site_label_D
_geom_hbond_atom_site_label_H
_geom_hbond_atom_site_label_A
_geom_hbond_distance_DH
_geom_hbond_distance_HA
_geom_hbond_distance_DA
_geom_hbond_angle_DHA
_geom_hbond_site_symmetry_A
C8 H8 O1 0.93 2.63 3.112(2) 112.8 .
C9 H9 Cl1 0.93 2.96 3.628(2) 129.7 4_575
C11 H11 O19 0.93 2.47 3.378(3) 165.3 1_554
C17 H17 O2 0.93 2.64 3.122(2) 113.2 .
O19 H191 Cl1 0.84 2.39 3.2196(19) 167.0 2_546
O19 H192 Cl1 0.84 2.37 3.2006(18) 168.8 4_676

loop_
_geom_torsion_atom_site_label_1
_geom_torsion_atom_site_label_2
_geom_torsion_atom_site_label_3
_geom_torsion_atom_site_label_4
_geom_torsion
Cu1 O1 C1 C2 172.02(12)
Cu1 O1 C1 C7 -8.79(18)
O1 C1 C2 C3 -177.83(19)
C7 C1 C2 C3 3.1(3)
C1 C2 C3 C4 -0.9(3)
C2 C3 C4 C5 -0.9(3)
C3 C4 C5 C6 0.3(4)
C4 C5 C6 C7 0.8(4)
Cu1 O2 C7 C6 -168.91(13)
Cu1 O2 C7 C1 10.46(18)
C5 C6 C7 O2 179.67(19)
C5 C6 C7 C1 0.4(3)
O1 C1 C7 O2 -1.1(2)
C2 C1 C7 O2 178.06(16)
O1 C1 C7 C6 178.24(16)
C2 C1 C7 C6 -2.6(3)
C12 N1 C8 C9 0.4(3)
Cu1 N1 C8 C9 -178.81(15)
N1 C8 C9 C10 0.2(3)
C8 C9 C10 C11 -0.9(3)
C9 C10 C11 C12 1.1(3)
C8 N1 C12 C11 -0.3(2)
Cu1 N1 C12 C11 179.02(13)
C8 N1 C12 C13 179.68(15)
Cu1 N1 C12 C13 -1.04(17)
C10 C11 C12 N1 -0.5(3)
C10 C11 C12 C13 179.60(16)
C17 N2 C13 C14 0.3(2)
Cu1 N2 C13 C14 -177.67(13)
C17 N2 C13 C12 179.31(15)
Cu1 N2 C13 C12 1.32(17)
N1 C12 C13 N2 -0.2(2)
C11 C12 C13 N2 179.74(16)
N1 C12 C13 C14 178.77(16)
C11 C12 C13 C14 -1.3(3)
N2 C13 C14 C15 0.3(3)
C12 C13 C14 C15 -178.62(17)
C13 C14 C15 C16 -0.4(3)
C14 C15 C16 C17 -0.1(3)
C13 N2 C17 C16 -0.8(3)
Cu1 N2 C17 C16 176.90(16)
C15 C16 C17 N2 0.7(3)
